data_7103929
loop_
_publ_author_name
'Andrew Bond'

_publ_section_title
;
In situ co-crystallisation as a tool for
low-temperature crystal engineering
;
_journal_name_full 'Chemical communications (Cambridge, England)'
_journal_paper_doi 10.1039/b208904a
_journal_year 2003
_chemical_formula_moiety 'C4 H4 N2, 2(C10 H20 O2)'
_chemical_formula_sum 'C24 H44 N2 O4'
_chemical_formula_weight 424.61
_chemical_name_common 'pyrazine / decanoic acid'
_space_group_IT_number 2
_symmetry_cell_setting triclinic
_symmetry_space_group_name_Hall '-P 1'
_symmetry_space_group_name_H-M 'P -1'
_atom_sites_solution_hydrogens geom
_atom_sites_solution_primary direct
_atom_sites_solution_secondary difmap
_cell_angle_alpha 80.575(1)
_cell_angle_beta 81.940(1)
_cell_angle_gamma 75.554(2)
_cell_formula_units_Z 1
_cell_length_a 5.4573(2)
_cell_length_b 6.8970(2)
_cell_length_c 18.0387(6)
_cell_measurement_reflns_used 6520
_cell_measurement_temperature 180(2)
_cell_measurement_theta_max 25.03
_cell_measurement_theta_min 1.00
_cell_volume 645.10(4)
_computing_cell_refinement 'HKL Scalepack (Otwinowski & Minor, 1997)'
_computing_data_collection 'Collect (Nonius, 1998)'
_computing_data_reduction
;
HKL Denzo and Scalepack (Otwinowski & Minor, 1997)
;
_computing_publication_material 'SHELXTL v6.12 (Bruker AXS, 2001)'
_computing_structure_refinement 'SHELXTL v6.12 (Bruker AXS, 2001)'
_computing_structure_solution 'SIR-92 (Altomare et al., 1994)'
_diffrn_ambient_temperature 180(2)
_diffrn_measured_fraction_theta_full 0.978
_diffrn_measured_fraction_theta_max 0.978
_diffrn_measurement_device_type 'Nonius KappaCCD'
_diffrn_measurement_method 'Thin slice \w and \f scans'
_diffrn_radiation_monochromator graphite
_diffrn_radiation_source 'fine-focus sealed tube'
_diffrn_radiation_type MoK\a
_diffrn_radiation_wavelength 0.7107
_diffrn_reflns_av_R_equivalents 0.0417
_diffrn_reflns_av_sigmaI/netI 0.0414
_diffrn_reflns_limit_h_max 6
_diffrn_reflns_limit_h_min -6
_diffrn_reflns_limit_k_max 8
_diffrn_reflns_limit_k_min -7
_diffrn_reflns_limit_l_max 21
_diffrn_reflns_limit_l_min -20
_diffrn_reflns_number 4697
_diffrn_reflns_theta_full 25.04
_diffrn_reflns_theta_max 25.04
_diffrn_reflns_theta_min 3.88
_diffrn_standards_number 0
_exptl_absorpt_coefficient_mu 0.073
_exptl_absorpt_correction_type none
_exptl_crystal_colour colourless
_exptl_crystal_density_diffrn 1.093
_exptl_crystal_density_method 'not measured'
_exptl_crystal_description cylinder
_exptl_crystal_F_000 234
_exptl_crystal_size_length 0.35
_exptl_crystal_size_rad 0.10
_refine_diff_density_max 0.149
_refine_diff_density_min -0.180
_refine_diff_density_rms 0.031
_refine_ls_extinction_method none
_refine_ls_goodness_of_fit_ref 1.102
_refine_ls_hydrogen_treatment mixed
_refine_ls_matrix_type full
_refine_ls_number_parameters 141
_refine_ls_number_reflns 2235
_refine_ls_number_restraints 0
_refine_ls_restrained_S_all 1.102
_refine_ls_R_factor_all 0.0528
_refine_ls_R_factor_gt 0.0470
_refine_ls_shift/su_max 0.000
_refine_ls_shift/su_mean 0.000
_refine_ls_structure_factor_coef Fsqd
_refine_ls_weighting_details 'calc w=1/[\s^2^(Fo^2^)+(0.0573P)^2^+0.1626P] where P=(Fo^2^+2Fc^2^)/3'
_refine_ls_weighting_scheme calc
_refine_ls_wR_factor_gt 0.1269
_refine_ls_wR_factor_ref 0.1324
_reflns_number_gt 1988
_reflns_number_total 2235
_reflns_threshold_expression I>2\s(I)
_cod_data_source_file b208904a.txt
_cod_data_source_block ab0213
_cod_original_sg_symbol_H-M P-1
_cod_database_code 7103929

loop_
_symmetry_equiv_pos_as_xyz
'x, y, z'
'-x, -y, -z'

loop_
_atom_site_label
_atom_site_type_symbol
_atom_site_fract_x
_atom_site_fract_y
_atom_site_fract_z
_atom_site_U_iso_or_equiv
_atom_site_adp_type
_atom_site_occupancy
_atom_site_symmetry_multiplicity
_atom_site_calc_flag
_atom_site_refinement_flags
_atom_site_disorder_assembly
_atom_site_disorder_group
O1 O 0.3530(2) -0.71362(16) 0.61993(7) 0.0466(3) Uani 1 1 d . . .
H1 H 0.508(5) -0.773(3) 0.5902(13) 0.078(7) Uiso 1 1 d . . .
O2 O 0.5492(2) -0.46153(16) 0.60666(7) 0.0468(3) Uani 1 1 d . . .
C1 C 0.3682(3) -0.5322(2) 0.63133(7) 0.0306(3) Uani 1 1 d . . .
C2 C 0.1379(3) -0.4308(2) 0.67880(8) 0.0321(3) Uani 1 1 d . . .
H2A H 0.1237 -0.5168 0.7281 0.039 Uiso 1 1 calc R . .
H2B H -0.0149 -0.4233 0.6537 0.039 Uiso 1 1 calc R . .
C3 C 0.1366(3) -0.2196(2) 0.69323(8) 0.0322(3) Uani 1 1 d . . .
H3A H 0.1491 -0.1313 0.6444 0.039 Uiso 1 1 calc R . .
H3B H 0.2865 -0.2250 0.7194 0.039 Uiso 1 1 calc R . .
C4 C -0.1049(3) -0.1306(2) 0.74125(8) 0.0351(4) Uani 1 1 d . . .
H4A H -0.2532 -0.1260 0.7145 0.042 Uiso 1 1 calc R . .
H4B H -0.1174 -0.2219 0.7894 0.042 Uiso 1 1 calc R . .
C5 C -0.1200(3) 0.0802(2) 0.75919(8) 0.0363(4) Uani 1 1 d . . .
H5A H -0.1186 0.1739 0.7114 0.044 Uiso 1 1 calc R . .
H5B H 0.0328 0.0779 0.7834 0.044 Uiso 1 1 calc R . .
C6 C -0.3565(3) 0.1604(2) 0.81104(8) 0.0366(4) Uani 1 1 d . . .
H6A H -0.5092 0.1618 0.7869 0.044 Uiso 1 1 calc R . .
H6B H -0.3573 0.0669 0.8589 0.044 Uiso 1 1 calc R . .
C7 C -0.3737(3) 0.3718(2) 0.82895(8) 0.0354(4) Uani 1 1 d . . .
H7A H -0.3781 0.4657 0.7811 0.042 Uiso 1 1 calc R . .
H7B H -0.2179 0.3711 0.8514 0.042 Uiso 1 1 calc R . .
C8 C -0.6044(3) 0.4522(2) 0.88274(8) 0.0378(4) Uani 1 1 d . . .
H8A H -0.7609 0.4557 0.8601 0.045 Uiso 1 1 calc R . .
H8B H -0.6018 0.3582 0.9305 0.045 Uiso 1 1 calc R . .
C9 C -0.6140(3) 0.6622(2) 0.90027(9) 0.0442(4) Uani 1 1 d . . .
H9A H -0.4587 0.6576 0.9236 0.053 Uiso 1 1 calc R . .
H9B H -0.6125 0.7551 0.8522 0.053 Uiso 1 1 calc R . .
C10 C -0.8451(4) 0.7475(3) 0.95259(11) 0.0615(5) Uani 1 1 d . . .
H10A H -1.0002 0.7571 0.9293 0.092 Uiso 1 1 calc R . .
H10B H -0.8376 0.8822 0.9615 0.092 Uiso 1 1 calc R . .
H10C H -0.8468 0.6583 1.0008 0.092 Uiso 1 1 calc R . .
N1A N 0.7759(2) -0.90937(17) 0.53984(6) 0.0334(3) Uani 1 1 d . . .
C1A C 0.9588(3) -0.8113(2) 0.51458(8) 0.0336(3) Uani 1 1 d . . .
H1AA H 0.9351 -0.6761 0.5242 0.040 Uiso 1 1 calc R . .
C2A C 0.8174(3) -1.0990(2) 0.52531(8) 0.0340(3) Uani 1 1 d . . .
H2AA H 0.6912 -1.1737 0.5426 0.041 Uiso 1 1 calc R . .

loop_
_atom_site_aniso_label
_atom_site_aniso_U_11
_atom_site_aniso_U_22
_atom_site_aniso_U_33
_atom_site_aniso_U_23
_atom_site_aniso_U_13
_atom_site_aniso_U_12
O1 0.0362(6) 0.0391(6) 0.0690(8) -0.0283(5) 0.0149(5) -0.0148(5)
O2 0.0359(6) 0.0362(6) 0.0681(8) -0.0161(5) 0.0141(5) -0.0127(5)
C1 0.0280(7) 0.0290(7) 0.0353(7) -0.0067(5) -0.0030(5) -0.0062(6)
C2 0.0284(7) 0.0294(7) 0.0375(7) -0.0077(6) 0.0012(6) -0.0055(6)
C3 0.0284(7) 0.0292(7) 0.0392(8) -0.0081(6) -0.0012(6) -0.0063(6)
C4 0.0313(7) 0.0303(8) 0.0432(8) -0.0103(6) 0.0023(6) -0.0064(6)
C5 0.0317(7) 0.0300(8) 0.0465(8) -0.0108(6) 0.0012(6) -0.0052(6)
C6 0.0332(8) 0.0306(8) 0.0452(8) -0.0101(6) 0.0024(6) -0.0064(6)
C7 0.0329(7) 0.0327(8) 0.0405(8) -0.0107(6) 0.0016(6) -0.0071(6)
C8 0.0342(8) 0.0380(8) 0.0403(8) -0.0116(6) 0.0015(6) -0.0056(6)
C9 0.0445(9) 0.0393(9) 0.0477(9) -0.0173(7) 0.0005(7) -0.0030(7)
C10 0.0580(11) 0.0579(11) 0.0615(11) -0.0282(9) 0.0039(9) 0.0072(9)
N1A 0.0281(6) 0.0325(7) 0.0389(7) -0.0085(5) -0.0009(5) -0.0051(5)
C1A 0.0338(7) 0.0264(7) 0.0417(8) -0.0087(6) -0.0038(6) -0.0064(6)
C2A 0.0295(7) 0.0311(7) 0.0418(8) -0.0054(6) -0.0004(6) -0.0092(6)

loop_
_atom_type_symbol
_atom_type_description
_atom_type_scat_dispersion_real
_atom_type_scat_dispersion_imag
_atom_type_scat_source
C C 0.0033 0.0016 'International Tables Vol C Tables 4.2.6.8 and 6.1.1.4'
H H 0.0000 0.0000 'International Tables Vol C Tables 4.2.6.8 and 6.1.1.4'
N N 0.0061 0.0033 'International Tables Vol C Tables 4.2.6.8 and 6.1.1.4'
O O 0.0106 0.0060 'International Tables Vol C Tables 4.2.6.8 and 6.1.1.4'

loop_
_geom_angle_atom_site_label_1
_geom_angle_atom_site_label_2
_geom_angle_atom_site_label_3
_geom_angle
_geom_angle_site_symmetry_1
_geom_angle_site_symmetry_3
_geom_angle_publ_flag
C1 O1 H1 108.2(14) . . ?
O2 C1 O1 122.83(13) . . ?
O2 C1 C2 125.32(12) . . ?
O1 C1 C2 111.85(11) . . ?
C1 C2 C3 115.41(11) . . ?
C1 C2 H2A 108.4 . . ?
C3 C2 H2A 108.4 . . ?
C1 C2 H2B 108.4 . . ?
C3 C2 H2B 108.4 . . ?
H2A C2 H2B 107.5 . . ?
C2 C3 C4 111.12(11) . . ?
C2 C3 H3A 109.4 . . ?
C4 C3 H3A 109.4 . . ?
C2 C3 H3B 109.4 . . ?
C4 C3 H3B 109.4 . . ?
H3A C3 H3B 108.0 . . ?
C5 C4 C3 114.51(11) . . ?
C5 C4 H4A 108.6 . . ?
C3 C4 H4A 108.6 . . ?
C5 C4 H4B 108.6 . . ?
C3 C4 H4B 108.6 . . ?
H4A C4 H4B 107.6 . . ?
C4 C5 C6 113.29(12) . . ?
C4 C5 H5A 108.9 . . ?
C6 C5 H5A 108.9 . . ?
C4 C5 H5B 108.9 . . ?
C6 C5 H5B 108.9 . . ?
H5A C5 H5B 107.7 . . ?
C7 C6 C5 113.61(12) . . ?
C7 C6 H6A 108.8 . . ?
C5 C6 H6A 108.8 . . ?
C7 C6 H6B 108.8 . . ?
C5 C6 H6B 108.8 . . ?
H6A C6 H6B 107.7 . . ?
C6 C7 C8 114.48(12) . . ?
C6 C7 H7A 108.6 . . ?
C8 C7 H7A 108.6 . . ?
C6 C7 H7B 108.6 . . ?
C8 C7 H7B 108.6 . . ?
H7A C7 H7B 107.6 . . ?
C9 C8 C7 113.15(12) . . ?
C9 C8 H8A 108.9 . . ?
C7 C8 H8A 108.9 . . ?
C9 C8 H8B 108.9 . . ?
C7 C8 H8B 108.9 . . ?
H8A C8 H8B 107.8 . . ?
C10 C9 C8 114.18(14) . . ?
C10 C9 H9A 108.7 . . ?
C8 C9 H9A 108.7 . . ?
C10 C9 H9B 108.7 . . ?
C8 C9 H9B 108.7 . . ?
H9A C9 H9B 107.6 . . ?
C9 C10 H10A 109.5 . . ?
C9 C10 H10B 109.5 . . ?
H10A C10 H10B 109.5 . . ?
C9 C10 H10C 109.5 . . ?
H10A C10 H10C 109.5 . . ?
H10B C10 H10C 109.5 . . ?
C1A N1A C2A 117.14(12) . . ?
N1A C1A C2A 121.72(13) . 2_736 ?
N1A C1A H1AA 119.1 . . ?
C2A C1A H1AA 119.1 2_736 . ?
N1A C2A C1A 121.14(13) . 2_736 ?
N1A C2A H2AA 119.4 . . ?
C1A C2A H2AA 119.4 2_736 . ?

loop_
_geom_bond_atom_site_label_1
_geom_bond_atom_site_label_2
_geom_bond_distance
_geom_bond_site_symmetry_2
_geom_bond_publ_flag
O1 C1 1.3254(17) . ?
O1 H1 0.97(3) . ?
O2 C1 1.2068(17) . ?
C1 C2 1.5023(18) . ?
C2 C3 1.5194(18) . ?
C2 H2A 0.9900 . ?
C2 H2B 0.9900 . ?
C3 C4 1.5211(18) . ?
C3 H3A 0.9900 . ?
C3 H3B 0.9900 . ?
C4 C5 1.5210(19) . ?
C4 H4A 0.9900 . ?
C4 H4B 0.9900 . ?
C5 C6 1.5234(19) . ?
C5 H5A 0.9900 . ?
C5 H5B 0.9900 . ?
C6 C7 1.5224(19) . ?
C6 H6A 0.9900 . ?
C6 H6B 0.9900 . ?
C7 C8 1.5229(19) . ?
C7 H7A 0.9900 . ?
C7 H7B 0.9900 . ?
C8 C9 1.519(2) . ?
C8 H8A 0.9900 . ?
C8 H8B 0.9900 . ?
C9 C10 1.518(2) . ?
C9 H9A 0.9900 . ?
C9 H9B 0.9900 . ?
C10 H10A 0.9800 . ?
C10 H10B 0.9800 . ?
C10 H10C 0.9800 . ?
N1A C1A 1.3303(19) . ?
N1A C2A 1.3333(18) . ?
C1A C2A 1.384(2) 2_736 ?
C1A H1AA 0.9500 . ?
C2A C1A 1.384(2) 2_736 ?
C2A H2AA 0.9500 . ?

loop_
_geom_torsion_atom_site_label_1
_geom_torsion_atom_site_label_2
_geom_torsion_atom_site_label_3
_geom_torsion_atom_site_label_4
_geom_torsion
_geom_torsion_site_symmetry_1
_geom_torsion_site_symmetry_2
_geom_torsion_site_symmetry_3
_geom_torsion_site_symmetry_4
_geom_torsion_publ_flag
O2 C1 C2 C3 2.2(2) . . . . ?
O1 C1 C2 C3 -178.66(11) . . . . ?
C1 C2 C3 C4 179.64(11) . . . . ?
C2 C3 C4 C5 179.28(11) . . . . ?
C3 C4 C5 C6 -176.68(12) . . . . ?
C4 C5 C6 C7 -179.70(12) . . . . ?
C5 C6 C7 C8 -178.14(12) . . . . ?
C6 C7 C8 C9 179.21(12) . . . . ?
C7 C8 C9 C10 178.86(13) . . . . ?
C2A N1A C1A C2A 0.2(2) . . . 2_736 ?
C1A N1A C2A C1A -0.2(2) . . . 2_736 ?
